data_2216186
loop_
_publ_author_name
'Thiruvalluvar, A.'
'Natarajan, D.'

_publ_section_title
;
 4-Hydroxyimino-2-phenylperhydroquinolinium chloride hemihydrate
;
_journal_coeditor_code ZL2073
_journal_issue 11
_journal_name_full 'Acta Crystallographica Section E'
_journal_page_first o4431
_journal_page_last o4431
_journal_paper_doi 10.1107/S1600536807052245
_journal_volume 63
_journal_year 2007
_chemical_formula_iupac 'C15 H21 N2 O +, Cl -, 0.5H2 O'
_chemical_formula_moiety 'C15 H21 N2 O +, Cl -, 0.5H2 O'
_chemical_formula_sum 'C15 H22 Cl N2 O1.5'
_chemical_formula_weight 289.81
_chemical_melting_point 521.5
_chemical_name_systematic
;
4-Hydroxyimino-2-phenylperhydroquinolinium chloride hemihydrate
;
_space_group_IT_number 33
_symmetry_cell_setting orthorhombic
_symmetry_space_group_name_Hall 'P 2c -2n'
_symmetry_space_group_name_H-M 'P n a 21'
_atom_sites_solution_hydrogens geom
_atom_sites_solution_primary direct
_atom_sites_solution_secondary difmap
_cell_angle_alpha 90
_cell_angle_beta 90
_cell_angle_gamma 90
_cell_formula_units_Z 8
_cell_length_a 13.1733(4)
_cell_length_b 18.2824(5)
_cell_length_c 12.6656(4)
_cell_measurement_reflns_used 7599
_cell_measurement_temperature 293(2)
_cell_measurement_theta_max 25.03
_cell_measurement_theta_min 1.91
_cell_volume 3050.38(16)
_computing_cell_refinement 'APEX2 (Bruker, 2004'
_computing_data_collection 'APEX2 (Bruker, 2004)'
_computing_data_reduction 'SAINT-NT (Bruker, 2004)'
_computing_molecular_graphics 'ORTEP-3 (Farrugia, 1997)'
_computing_publication_material 'PLATON (Spek, 2003)'
_computing_structure_refinement 'SHELXL97 (Sheldrick, 1997)'
_computing_structure_solution 'DIRDIF99 (Beurskens <i>et al.</i>,  1999)'
_diffrn_ambient_temperature 298(2)
_diffrn_measured_fraction_theta_full 0.999
_diffrn_measured_fraction_theta_max 0.999
_diffrn_measurement_device_type 'Bruker APEXII'
_diffrn_measurement_method '\f and \w'
_diffrn_radiation_monochromator graphite
_diffrn_radiation_source 'fine-focus sealed tube'
_diffrn_radiation_type MoK\a
_diffrn_radiation_wavelength 0.71073
_diffrn_reflns_av_R_equivalents 0.0204
_diffrn_reflns_av_sigmaI/netI 0.0223
_diffrn_reflns_limit_h_max 15
_diffrn_reflns_limit_h_min -11
_diffrn_reflns_limit_k_max 21
_diffrn_reflns_limit_k_min -21
_diffrn_reflns_limit_l_max 15
_diffrn_reflns_limit_l_min -13
_diffrn_reflns_number 15501
_diffrn_reflns_theta_full 25.03
_diffrn_reflns_theta_max 25.03
_diffrn_reflns_theta_min 1.91
_diffrn_standards_decay_% 0
_diffrn_standards_interval_count 0
_diffrn_standards_interval_time 0
_diffrn_standards_number 0
_exptl_absorpt_coefficient_mu 0.25
_exptl_absorpt_correction_T_max 0.956
_exptl_absorpt_correction_T_min 0.743
_exptl_absorpt_correction_type multi-scan
_exptl_absorpt_process_details '(SADABS; Bruker, 2004)'
_exptl_crystal_colour colourless
_exptl_crystal_density_diffrn 1.262
_exptl_crystal_density_method 'Not Measured'
_exptl_crystal_description block
_exptl_crystal_F_000 1240
_exptl_crystal_size_max 0.28
_exptl_crystal_size_mid 0.18
_exptl_crystal_size_min 0.18
_refine_diff_density_max 0.162
_refine_diff_density_min -0.141
_refine_ls_abs_structure_details 'Flack (1983), 1936 Friedel pairs'
_refine_ls_abs_structure_Flack -0.02(5)
_refine_ls_extinction_method none
_refine_ls_goodness_of_fit_ref 1.040
_refine_ls_hydrogen_treatment mixed
_refine_ls_matrix_type full
_refine_ls_number_parameters 370
_refine_ls_number_reflns 4758
_refine_ls_number_restraints 8
_refine_ls_restrained_S_all 1.039
_refine_ls_R_factor_all 0.0324
_refine_ls_R_factor_gt 0.0276
_refine_ls_shift/su_max 0.021
_refine_ls_shift/su_mean 0.000
_refine_ls_structure_factor_coef Fsqd
_refine_ls_weighting_details 'calc w=1/[\s^2^(Fo^2^)+(0.0401P)^2^+0.4811P] where P=(Fo^2^+2Fc^2^)/3'
_refine_ls_weighting_scheme calc
_refine_ls_wR_factor_gt 0.0713
_refine_ls_wR_factor_ref 0.0745
_reflns_number_gt 4335
_reflns_number_total 4758
_reflns_threshold_expression I>2\s(I)
_cod_data_source_file zl2073.cif
_cod_data_source_block I
_cod_original_formula_sum 'C15 H22 Cl1 N2 O1.5'
_cod_database_code 2216186
_cod_database_fobs_code 2216186

loop_
_symmetry_equiv_pos_site_id
_symmetry_equiv_pos_as_xyz
1 x,y,z
2 -x,-y,1/2+z
3 1/2-x,1/2+y,1/2+z
4 1/2+x,1/2-y,z

loop_
_atom_site_aniso_label
_atom_site_aniso_U_11
_atom_site_aniso_U_22
_atom_site_aniso_U_33
_atom_site_aniso_U_12
_atom_site_aniso_U_13
_atom_site_aniso_U_23
O4A 0.0355(6) 0.0516(7) 0.0538(8) 0.0033(5) -0.0179(6) -0.0147(6)
N1A 0.0186(6) 0.0324(6) 0.0274(8) 0.0001(5) -0.0009(5) 0.0013(6)
N4A 0.0242(6) 0.0399(7) 0.0339(8) 0.0007(5) -0.0042(5) -0.0050(6)
C2A 0.0239(7) 0.0359(8) 0.0262(8) 0.0033(6) -0.0043(6) 0.0004(7)
C3A 0.0255(7) 0.0362(8) 0.0450(10) 0.0008(6) -0.0062(7) -0.0016(8)
C4A 0.0203(7) 0.0363(8) 0.0332(9) -0.0004(6) 0.0005(6) 0.0031(7)
C5A 0.0256(8) 0.0575(10) 0.0415(11) 0.0081(7) -0.0021(7) -0.0120(9)
C6A 0.0384(9) 0.0608(11) 0.0542(12) 0.0112(9) -0.0038(8) -0.0261(10)
C7A 0.0465(10) 0.0474(9) 0.0637(14) 0.0037(8) -0.0067(9) -0.0226(10)
C8A 0.0306(8) 0.0416(9) 0.0457(11) -0.0029(7) -0.0016(8) -0.0074(8)
C9A 0.0256(7) 0.0346(7) 0.0278(9) 0.0032(6) -0.0012(6) 0.0007(7)
C10A 0.0211(7) 0.0417(8) 0.0279(9) 0.0035(6) -0.0025(6) 0.0001(7)
C21A 0.0241(7) 0.0368(8) 0.0318(9) 0.0017(6) -0.0054(6) -0.0069(7)
C22A 0.0390(9) 0.0620(11) 0.0341(10) 0.0121(8) -0.0010(8) 0.0035(9)
C23A 0.0460(11) 0.0932(15) 0.0451(12) 0.0246(11) 0.0080(9) -0.0125(12)
C24A 0.0480(11) 0.0550(11) 0.0718(16) 0.0248(9) -0.0108(10) -0.0183(11)
C25A 0.0503(10) 0.0370(9) 0.0689(15) 0.0079(8) -0.0126(10) -0.0021(9)
C26A 0.0365(8) 0.0344(8) 0.0479(11) 0.0013(7) -0.0017(8) 0.0042(8)
O4B 0.0383(6) 0.0441(6) 0.0576(9) -0.0002(5) -0.0225(6) 0.0093(6)
N1B 0.0232(6) 0.0370(7) 0.0276(8) 0.0031(5) 0.0002(5) -0.0026(6)
N4B 0.0253(7) 0.0411(7) 0.0379(9) 0.0031(5) -0.0056(6) 0.0014(6)
C2B 0.0300(8) 0.0367(8) 0.0247(9) -0.0012(6) -0.0042(6) -0.0005(7)
C3B 0.0273(8) 0.0372(8) 0.0455(11) 0.0020(7) -0.0085(7) 0.0012(8)
C4B 0.0237(7) 0.0404(8) 0.0301(9) 0.0033(6) -0.0016(6) -0.0041(7)
C5B 0.0283(8) 0.0634(11) 0.0454(12) -0.0020(8) -0.0012(8) 0.0157(10)
C6B 0.0388(10) 0.0727(13) 0.0595(14) -0.0056(9) -0.0002(9) 0.0284(11)
C7B 0.0487(11) 0.0512(10) 0.0601(13) 0.0000(9) -0.0026(10) 0.0225(10)
C8B 0.0320(9) 0.0459(10) 0.0471(12) 0.0074(7) 0.0007(8) 0.0107(9)
C9B 0.0274(7) 0.0360(8) 0.0281(9) -0.0001(6) -0.0008(6) 0.0023(7)
C10B 0.0217(7) 0.0485(9) 0.0281(9) 0.0005(7) -0.0017(6) 0.0007(8)
C21B 0.0325(8) 0.0363(8) 0.0338(10) -0.0013(7) -0.0067(7) 0.0014(7)
C22B 0.0465(10) 0.0593(11) 0.0337(10) -0.0138(9) 0.0015(8) -0.0067(9)
C23B 0.0536(12) 0.0916(15) 0.0438(13) -0.0259(11) 0.0113(9) -0.0024(12)
C24B 0.0530(12) 0.0615(12) 0.0743(17) -0.0231(10) -0.0007(11) 0.0099(12)
C25B 0.0480(11) 0.0406(10) 0.0971(19) -0.0071(9) -0.0065(12) -0.0136(12)
C26B 0.0357(9) 0.0444(10) 0.0687(14) -0.0009(8) 0.0009(9) -0.0152(10)
O1 0.1029(16) 0.0790(12) 0.145(2) -0.0179(12) 0.0326(15) -0.0115(13)
O2 0.1029(16) 0.0790(12) 0.145(2) -0.0179(12) 0.0326(15) -0.0115(13)
Cl1 0.0443(2) 0.0488(2) 0.0298(2) 0.0058(2) -0.0018(2) -0.0005(2)
Cl2 0.0433(2) 0.0545(2) 0.0410(2) 0.0002(2) -0.0150(2) -0.0034(3)

loop_
_atom_site_type_symbol
_atom_site_label
_atom_site_fract_x
_atom_site_fract_y
_atom_site_fract_z
_atom_site_U_iso_or_equiv
_atom_site_thermal_displace_type
_atom_site_occupancy
O O4A -0.08852(9) 0.14775(6) 0.14251(11) 0.0470(4) Uani 1.000
N N1A 0.23310(8) 0.22848(7) 0.26652(10) 0.0261(4) Uani 1.000
N N4A -0.06632(9) 0.20708(7) 0.20969(11) 0.0327(4) Uani 1.000
C C2A 0.19797(11) 0.17058(8) 0.19004(13) 0.0287(4) Uani 1.000
C C3A 0.09632(11) 0.14114(8) 0.22857(15) 0.0356(5) Uani 1.000
C C4A 0.02224(11) 0.20168(8) 0.24970(13) 0.0299(5) Uani 1.000
C C5A -0.01349(12) 0.32273(10) 0.34549(15) 0.0415(6) Uani 1.000
C C6A 0.03391(14) 0.38036(11) 0.41681(17) 0.0511(6) Uani 1.000
C C7A 0.12985(14) 0.41068(10) 0.36777(17) 0.0525(6) Uani 1.000
C C8A 0.20610(13) 0.35007(9) 0.34488(15) 0.0393(5) Uani 1.000
C C9A 0.15959(11) 0.29081(8) 0.27758(13) 0.0293(4) Uani 1.000
C C10A 0.06029(11) 0.26051(9) 0.32326(13) 0.0302(5) Uani 1.000
C C21A 0.27973(11) 0.11392(8) 0.17575(13) 0.0309(5) Uani 1.000
C C22A 0.34608(13) 0.12016(11) 0.09173(15) 0.0450(6) Uani 1.000
C C23A 0.42413(15) 0.07005(13) 0.07871(17) 0.0614(7) Uani 1.000
C C24A 0.43615(15) 0.01465(11) 0.1498(2) 0.0583(7) Uani 1.000
C C25A 0.37243(15) 0.00811(10) 0.23380(18) 0.0521(7) Uani 1.000
C C26A 0.29358(13) 0.05739(9) 0.24692(15) 0.0396(5) Uani 1.000
O O4B 0.55407(9) 0.14436(6) 0.85979(11) 0.0467(4) Uani 1.000
N N1B 0.23888(9) 0.22615(7) 0.72882(11) 0.0293(4) Uani 1.000
N N4B 0.53580(10) 0.20112(7) 0.78713(12) 0.0348(4) Uani 1.000
C C2B 0.27362(11) 0.16966(9) 0.80739(13) 0.0305(5) Uani 1.000
C C3B 0.37217(11) 0.13598(9) 0.76778(15) 0.0367(5) Uani 1.000
C C4B 0.44839(11) 0.19465(8) 0.74485(13) 0.0314(5) Uani 1.000
C C5B 0.48912(13) 0.31285(10) 0.64300(16) 0.0457(6) Uani 1.000
C C6B 0.44378(14) 0.36985(12) 0.56901(18) 0.0570(7) Uani 1.000
C C7B 0.34831(14) 0.40309(10) 0.61570(18) 0.0533(7) Uani 1.000
C C8B 0.27053(12) 0.34430(10) 0.64105(16) 0.0417(6) Uani 1.000
C C9B 0.31512(11) 0.28649(8) 0.71339(13) 0.0305(5) Uani 1.000
C C10B 0.41304(11) 0.25273(9) 0.66891(13) 0.0328(5) Uani 1.000
C C21B 0.18782(12) 0.11607(9) 0.82825(14) 0.0342(5) Uani 1.000
C C22B 0.11709(14) 0.13335(11) 0.90508(15) 0.0465(6) Uani 1.000
C C23B 0.03521(16) 0.08800(13) 0.92400(18) 0.0630(8) Uani 1.000
C C24B 0.02430(16) 0.02501(12) 0.8665(2) 0.0629(8) Uani 1.000
C C25B 0.09344(15) 0.00736(10) 0.7902(2) 0.0619(8) Uani 1.000
C C26B 0.17489(14) 0.05274(10) 0.77065(18) 0.0496(6) Uani 1.000
O O1 0.17392(18) 0.49339(11) 0.0517(2) 0.1090(9) Uani 0.906(3)
O O2 0.3144(15) 0.4868(8) -0.0019(18) 0.1090(9) Uani 0.095(3)
Cl Cl1 0.23093(3) 0.15663(2) 0.49699(4) 0.04100(10) Uani 1.000
Cl Cl2 0.23808(3) 0.31712(2) 0.99444(5) 0.04630(10) Uani 1.000
H H1A1 0.29328 0.24616 0.24460 0.0314 Uiso 1.000
H H1A2 0.24260 0.20783 0.33025 0.0314 Uiso 1.000
H H2A 0.18667 0.19420 0.12159 0.0344 Uiso 1.000
H H3A1 0.10671 0.11322 0.29280 0.0427 Uiso 1.000
H H3A2 0.06834 0.10846 0.17572 0.0427 Uiso 1.000
H H4A -0.14310 0.15490 0.11314 0.0705 Uiso 1.000
H H5A1 -0.07396 0.30328 0.37898 0.0498 Uiso 1.000
H H5A2 -0.03359 0.34522 0.27935 0.0498 Uiso 1.000
H H6A1 0.04972 0.35881 0.48483 0.0613 Uiso 1.000
H H6A2 -0.01417 0.41976 0.42815 0.0613 Uiso 1.000
H H7A1 0.11304 0.43574 0.30256 0.0631 Uiso 1.000
H H9A 0.14576 0.31090 0.20730 0.0352 Uiso 1.000
H H7A2 0.16012 0.44602 0.41542 0.0631 Uiso 1.000
H H10A 0.07643 0.23720 0.39088 0.0362 Uiso 1.000
H H8A1 0.22939 0.32910 0.41092 0.0472 Uiso 1.000
H H8A2 0.26445 0.37053 0.30870 0.0472 Uiso 1.000
H H22A 0.33836 0.15819 0.04363 0.0540 Uiso 1.000
H H23A 0.46817 0.07419 0.02163 0.0737 Uiso 1.000
H H24A 0.48844 -0.01896 0.14081 0.0699 Uiso 1.000
H H25A 0.38179 -0.02944 0.28237 0.0625 Uiso 1.000
H H26A 0.24965 0.05244 0.30395 0.0475 Uiso 1.000
H H2B 0.28847 0.19499 0.87381 0.0366 Uiso 1.000
H H4B 0.60021 0.15630 0.89968 0.0700 Uiso 1.000
H H9B 0.33005 0.30878 0.78202 0.0366 Uiso 1.000
H H10B 0.39548 0.22829 0.60251 0.0393 Uiso 1.000
H H1B1 0.22727 0.20419 0.66639 0.0351 Uiso 1.000
H H1B2 0.17993 0.24564 0.75114 0.0351 Uiso 1.000
H H3B1 0.39906 0.10292 0.82075 0.0440 Uiso 1.000
H H3B2 0.35908 0.10802 0.70413 0.0440 Uiso 1.000
H H5B1 0.54857 0.29132 0.61019 0.0548 Uiso 1.000
H H5B2 0.51057 0.33648 0.70785 0.0548 Uiso 1.000
H H6B1 0.49324 0.40815 0.55628 0.0684 Uiso 1.000
H H6B2 0.42772 0.34716 0.50183 0.0684 Uiso 1.000
H H7B1 0.31940 0.43761 0.56592 0.0640 Uiso 1.000
H H7B2 0.36541 0.42954 0.67966 0.0640 Uiso 1.000
H H22B 0.12475 0.17595 0.94440 0.0558 Uiso 1.000
H H8B1 0.21207 0.36650 0.67482 0.0500 Uiso 1.000
H H23B -0.01222 0.10015 0.97548 0.0756 Uiso 1.000
H H8B2 0.24784 0.32150 0.57605 0.0500 Uiso 1.000
H H24B -0.03042 -0.00586 0.87938 0.0755 Uiso 1.000
H H25B 0.08553 -0.03542 0.75134 0.0743 Uiso 1.000
H H26B 0.22140 0.04056 0.71828 0.0595 Uiso 1.000
H H1A 0.2045(6) 0.45366(7) 0.0351(11) 0.1635 Uiso 0.906(3)
H H1B 0.2120(4) 0.53110(13) 0.0474(8) 0.1635 Uiso 0.906(3)
H H2C 0.2816(10) 0.4531(3) 0.028(2) 0.1635 Uiso 0.095(3)
H H2D 0.3179(9) 0.52669(19) 0.031(2) 0.1635 Uiso 0.095(3)

loop_
_atom_type_symbol
_atom_type_description
_atom_type_scat_dispersion_real
_atom_type_scat_dispersion_imag
_atom_type_scat_source
O O 0.0106 0.0060 'International Tables Vol C Tables 4.2.6.8 and 6.1.1.4'
N N 0.0061 0.0033 'International Tables Vol C Tables 4.2.6.8 and 6.1.1.4'
Cl Cl 0.1484 0.1585 'International Tables Vol C Tables 4.2.6.8 and 6.1.1.4'
H H 0.0000 0.0000 'International Tables Vol C Tables 4.2.6.8 and 6.1.1.4'
C C 0.0033 0.0016 'International Tables Vol C Tables 4.2.6.8 and 6.1.1.4'

loop_
_geom_angle_atom_site_label_1
_geom_angle_atom_site_label_2
_geom_angle_atom_site_label_3
_geom_angle
_geom_angle_publ_flag
N4A O4A H4A 109.00 no
N4B O4B H4B 109.00 no
H1A O1 H1B 113.1(6) no
H2C O2 H2D 116(3) no
C2A N1A C9A 113.25(11) no
O4A N4A C4A 111.72(12) no
H1A1 N1A H1A2 108.00 no
C2A N1A H1A1 109.00 no
C9A N1A H1A1 109.00 no
C9A N1A H1A2 109.00 no
C2A N1A H1A2 109.00 no
C2B N1B C9B 112.70(11) no
O4B N4B C4B 111.13(12) no
C2B N1B H1B1 109.00 no
H1B1 N1B H1B2 108.00 no
C9B N1B H1B2 109.00 no
C2B N1B H1B2 109.00 no
C9B N1B H1B1 109.00 no
N1A C2A C21A 109.93(12) no
C3A C2A C21A 115.11(12) no
N1A C2A C3A 108.18(12) no
C2A C3A C4A 111.62(12) no
N4A C4A C3A 125.54(14) no
N4A C4A C10A 119.60(13) no
C3A C4A C10A 114.85(13) no
C6A C5A C10A 111.42(14) no
C5A C6A C7A 110.65(16) no
C6A C7A C8A 111.24(15) no
C7A C8A C9A 111.23(14) no
N1A C9A C8A 109.62(12) no
C8A C9A C10A 113.12(14) no
N1A C9A C10A 108.12(12) no
C4A C10A C5A 115.77(13) no
C4A C10A C9A 107.93(13) no
C5A C10A C9A 110.14(13) no
C2A C21A C26A 122.01(14) no
C22A C21A C26A 118.69(15) no
C2A C21A C22A 119.23(15) no
C21A C22A C23A 120.39(18) no
C22A C23A C24A 119.86(19) no
C23A C24A C25A 120.65(19) no
C24A C25A C26A 119.96(19) no
C21A C26A C25A 120.44(17) no
C21A C2A H2A 108.00 no
N1A C2A H2A 108.00 no
C3A C2A H2A 108.00 no
C2A C3A H3A1 109.00 no
C2A C3A H3A2 109.00 no
C4A C3A H3A1 109.00 no
C4A C3A H3A2 109.00 no
H3A1 C3A H3A2 108.00 no
C6A C5A H5A2 109.00 no
H5A1 C5A H5A2 108.00 no
C10A C5A H5A2 109.00 no
C6A C5A H5A1 109.00 no
C10A C5A H5A1 109.00 no
H6A1 C6A H6A2 108.00 no
C5A C6A H6A1 110.00 no
C7A C6A H6A2 110.00 no
C7A C6A H6A1 110.00 no
C5A C6A H6A2 110.00 no
C8A C7A H7A1 109.00 no
C6A C7A H7A2 109.00 no
H7A1 C7A H7A2 108.00 no
C6A C7A H7A1 109.00 no
C8A C7A H7A2 109.00 no
C7A C8A H8A1 109.00 no
C9A C8A H8A2 109.00 no
C7A C8A H8A2 109.00 no
C9A C8A H8A1 109.00 no
H8A1 C8A H8A2 108.00 no
C10A C9A H9A 109.00 no
N1A C9A H9A 109.00 no
C8A C9A H9A 109.00 no
C9A C10A H10A 108.00 no
C5A C10A H10A 108.00 no
C4A C10A H10A 108.00 no
C21A C22A H22A 120.00 no
C23A C22A H22A 120.00 no
C22A C23A H23A 120.00 no
C24A C23A H23A 120.00 no
C25A C24A H24A 120.00 no
C23A C24A H24A 120.00 no
C26A C25A H25A 120.00 no
C24A C25A H25A 120.00 no
C25A C26A H26A 120.00 no
C21A C26A H26A 120.00 no
C3B C2B C21B 115.54(14) no
N1B C2B C21B 109.35(12) no
N1B C2B C3B 108.60(13) no
C2B C3B C4B 110.25(13) no
N4B C4B C10B 118.80(13) no
N4B C4B C3B 126.18(15) no
C3B C4B C10B 114.92(13) no
C6B C5B C10B 111.60(14) no
C5B C6B C7B 111.06(17) no
C6B C7B C8B 110.99(16) no
C7B C8B C9B 111.06(14) no
N1B C9B C10B 108.26(12) no
N1B C9B C8B 109.32(12) no
C8B C9B C10B 112.54(14) no
C4B C10B C5B 116.28(13) no
C5B C10B C9B 109.96(13) no
C4B C10B C9B 107.97(13) no
C2B C21B C26B 122.78(16) no
C22B C21B C26B 118.72(16) no
C2B C21B C22B 118.43(15) no
C21B C22B C23B 120.71(18) no
C22B C23B C24B 119.6(2) no
C23B C24B C25B 120.3(2) no
C24B C25B C26B 120.24(19) no
C21B C26B C25B 120.42(19) no
C3B C2B H2B 108.00 no
C21B C2B H2B 108.00 no
N1B C2B H2B 108.00 no
C4B C3B H3B1 110.00 no
C2B C3B H3B1 110.00 no
C2B C3B H3B2 110.00 no
H3B1 C3B H3B2 108.00 no
C4B C3B H3B2 110.00 no
C6B C5B H5B2 109.00 no
C6B C5B H5B1 109.00 no
H5B1 C5B H5B2 108.00 no
C10B C5B H5B1 109.00 no
C10B C5B H5B2 109.00 no
C7B C6B H6B1 109.00 no
C7B C6B H6B2 109.00 no
H6B1 C6B H6B2 108.00 no
C5B C6B H6B1 109.00 no
C5B C6B H6B2 109.00 no
C6B C7B H7B1 109.00 no
C8B C7B H7B2 109.00 no
C6B C7B H7B2 109.00 no
C8B C7B H7B1 109.00 no
H7B1 C7B H7B2 108.00 no
C7B C8B H8B2 109.00 no
C9B C8B H8B1 109.00 no
H8B1 C8B H8B2 108.00 no
C9B C8B H8B2 109.00 no
C7B C8B H8B1 109.00 no
N1B C9B H9B 109.00 no
C10B C9B H9B 109.00 no
C8B C9B H9B 109.00 no
C5B C10B H10B 107.00 no
C9B C10B H10B 107.00 no
C4B C10B H10B 107.00 no
C21B C22B H22B 120.00 no
C23B C22B H22B 120.00 no
C22B C23B H23B 120.00 no
C24B C23B H23B 120.00 no
C25B C24B H24B 120.00 no
C23B C24B H24B 120.00 no
C24B C25B H25B 120.00 no
C26B C25B H25B 120.00 no
C25B C26B H26B 120.00 no
C21B C26B H26B 120.00 no

loop_
_geom_bond_atom_site_label_1
_geom_bond_atom_site_label_2
_geom_bond_distance
_geom_bond_publ_flag
O4A N4A 1.4093(18) no
O4A H4A 0.8200 no
O4B N4B 1.4077(19) no
O4B H4B 0.8200 no
O1 H1A 0.857(6) no
O1 H1B 0.854(4) no
O2 H2C 0.84(2) no
O2 H2D 0.84(2) no
N1A C9A 1.5020(19) no
N1A C2A 1.508(2) no
N4A C4A 1.2758(19) no
N1A H1A1 0.9000 no
N1A H1A2 0.9000 no
N1B C2B 1.505(2) no
N1B C9B 1.5046(19) no
N4B C4B 1.275(2) no
N1B H1B2 0.9000 no
N1B H1B1 0.9000 no
C2A C21A 1.505(2) no
C2A C3A 1.524(2) no
C3A C4A 1.500(2) no
C4A C10A 1.509(2) no
C5A C6A 1.522(3) no
C5A C10A 1.523(2) no
C6A C7A 1.513(3) no
C7A C8A 1.523(3) no
C8A C9A 1.509(2) no
C9A C10A 1.534(2) no
C21A C26A 1.384(2) no
C21A C22A 1.382(2) no
C22A C23A 1.387(3) no
C23A C24A 1.364(3) no
C24A C25A 1.360(3) no
C25A C26A 1.385(3) no
C2A H2A 0.9800 no
C3A H3A2 0.9700 no
C3A H3A1 0.9700 no
C5A H5A1 0.9700 no
C5A H5A2 0.9700 no
C6A H6A1 0.9700 no
C6A H6A2 0.9700 no
C7A H7A2 0.9700 no
C7A H7A1 0.9700 no
C8A H8A1 0.9700 no
C8A H8A2 0.9700 no
C9A H9A 0.9800 no
C10A H10A 0.9800 no
C22A H22A 0.9300 no
C23A H23A 0.9300 no
C24A H24A 0.9300 no
C25A H25A 0.9300 no
C26A H26A 0.9300 no
C2B C3B 1.522(2) no
C2B C21B 1.519(2) no
C3B C4B 1.498(2) no
C4B C10B 1.507(2) no
C5B C10B 1.523(2) no
C5B C6B 1.524(3) no
C6B C7B 1.517(3) no
C7B C8B 1.519(3) no
C8B C9B 1.517(2) no
C9B C10B 1.537(2) no
C21B C22B 1.384(3) no
C21B C26B 1.379(3) no
C22B C23B 1.381(3) no
C23B C24B 1.370(3) no
C24B C25B 1.367(3) no
C25B C26B 1.379(3) no
C2B H2B 0.9800 no
C3B H3B1 0.9700 no
C3B H3B2 0.9700 no
C5B H5B1 0.9700 no
C5B H5B2 0.9700 no
C6B H6B2 0.9700 no
C6B H6B1 0.9700 no
C7B H7B2 0.9700 no
C7B H7B1 0.9700 no
C8B H8B1 0.9700 no
C8B H8B2 0.9700 no
C9B H9B 0.9800 no
C10B H10B 0.9800 no
C22B H22B 0.9300 no
C23B H23B 0.9300 no
C24B H24B 0.9300 no
C25B H25B 0.9300 no
C26B H26B 0.9300 no

loop_
_geom_contact_atom_site_label_1
_geom_contact_atom_site_label_2
_geom_contact_distance
_geom_contact_site_symmetry_2
_geom_contact_publ_flag
Cl1 N1A 3.2011(14) . no
Cl1 N1B 3.2013(15) . no
Cl1 O2 3.162(15) 3_545 no
Cl1 O1 3.310(2) 3_545 no
Cl2 O1 3.410(2) 1_556 no
Cl2 O2 3.261(15) 1_556 no
Cl2 O4B 3.0464(13) 4_455 no
Cl2 C2B 3.6194(17) . no
Cl1 H10A 2.8500 . no
Cl1 H10B 2.8600 . no
Cl1 H1A2 2.3200 . no
Cl1 H2D 2.499(6) 3_545 no
Cl1 H5B1 2.9600 4_455 no
Cl1 H26A 3.1100 . no
Cl1 H5A1 3.0600 4_555 no
Cl1 H1B 2.498(4) 3_545 no
Cl1 H1B1 2.3200 . no
Cl2 H2B 2.7900 . no
Cl2 H9B 2.9500 . no
Cl2 H22B 3.0500 . no
Cl2 H9A 2.9600 1_556 no
Cl2 H2C 2.587(7) 1_556 no
Cl2 H2A 2.8500 1_556 no
Cl2 H4B 2.2300 4_455 no
Cl2 H1A 2.587(3) 1_556 no
O1 Cl2 3.410(2) 1_554 no
O1 C24A 3.373(3) 4_455 no
O1 Cl1 3.310(2) 3_554 no
O2 Cl1 3.162(15) 3_554 no
O2 C24B 3.24(2) 4_554 no
O2 C23B 3.348(19) 4_554 no
O2 Cl2 3.261(15) 1_554 no
O4A C25B 3.398(2) 2_554 no
O4A Cl2 3.0245(14) 4_454 no
O4A C23B 3.393(3) 1_554 no
O4B C25A 3.355(2) 2_655 no
O4B Cl2 3.0464(13) 4_555 no
O1 H26B 2.6600 3_554 no
O1 H24A 2.7300 4_455 no
O1 H3B2 2.8800 3_554 no
O2 H26A 2.8600 3_554 no
O2 H23B 2.8000 4_554 no
O2 H24B 2.5600 4_554 no
O4A H1A1 2.8000 4_455 no
O4A H2C 2.904(15) 4_455 no
O4A H8A2 2.8800 4_455 no
O4A H23B 2.5000 1_554 no
O4A H25B 2.4700 2_554 no
O4A H3A2 2.2300 . no
O4B H23A 2.6700 1_556 no
O4B H3B1 2.2300 . no
O4B H25A 2.4700 2_655 no
N1A Cl1 3.2011(14) . no
N1A N4A 2.9812(16) 4_555 no
N1B N4B 3.0774(18) 4_455 no
N1B Cl1 3.2013(15) . no
N4A N1A 2.9812(16) 4_455 no
N4B N1B 3.0774(18) 4_555 no
N1B H5B1 2.9400 4_455 no
N4A H1A1 2.0800 4_455 no
N4A H5A1 2.7800 . no
N4A H5A2 2.7100 . no
N4A H8A2 2.9300 4_455 no
N4B H5B1 2.7900 . no
N4B H1B2 2.1800 4_555 no
N4B H5B2 2.6900 . no
C2B Cl2 3.6194(17) . no
C5A C26A 3.581(2) 4_455 no
C23B O2 3.348(19) 4_456 no
C23B O4A 3.393(3) 1_556 no
C24A O1 3.373(3) 4_555 no
C24B O2 3.24(2) 4_456 no
C25A O4B 3.355(2) 2_654 no
C25B O4A 3.398(2) 2_555 no
C26A C5A 3.581(2) 4_555 no
C3A H25B 3.0900 2_554 no
C3A H26A 2.7600 . no
C3B H26B 2.7200 . no
C4A H1A2 3.0800 . no
C4B H1B1 3.0800 . no
C5B H1B2 3.0600 4_555 no
C8A H8B2 3.0200 . no
C8B H8A1 2.9800 . no
C21A H5A2 2.8900 4_555 no
C21B H5B2 2.9200 4_455 no
C22A H5A2 2.9300 4_555 no
C22A H1A1 3.0900 . no
C22B H5B2 2.9200 4_455 no
C22B H1B2 2.9500 . no
C22B H2A 3.1000 1_556 no
C23A H5A2 3.0300 4_555 no
C23B H5B2 3.0800 4_455 no
C24A H5A2 3.0700 4_555 no
C25A H8B1 2.9200 3_544 no
C25A H5A2 3.0100 4_555 no
C26A H1A2 3.0200 . no
C26A H5A2 2.9200 4_555 no
C26A H3A1 2.7300 . no
C26B H5B2 3.0700 4_455 no
C26B H2D 3.07(3) 3_545 no
C26B H3B2 2.7600 . no
H1A1 C22A 3.0900 . no
H1A1 H4A 2.6000 4_555 no
H1A1 N4A 2.0800 4_555 no
H1A1 H8A2 2.4400 . no
H1A1 O4A 2.8000 4_555 no
H1A Cl2 2.587(3) 1_554 no
H1B H26B 2.3400 3_554 no
H1B Cl1 2.498(4) 3_554 no
H1A2 H8A1 2.4500 . no
H1A2 H5A1 2.5000 4_555 no
H1A2 H3A1 2.5300 . no
H1A2 H10A 2.3800 . no
H1A2 C4A 3.0800 . no
H1A2 C26A 3.0200 . no
H1A2 Cl1 2.3200 . no
H2A H22A 2.3200 . no
H2A H22B 2.4100 1_554 no
H2A Cl2 2.8500 1_554 no
H2A H9A 2.4500 . no
H2A C22B 3.1000 1_554 no
H2B H22A 2.3500 1_556 no
H2B H9B 2.4500 . no
H2B Cl2 2.7900 . no
H2B H22B 2.3600 . no
H2C O4A 2.904(15) 4_555 no
H2C H4A 2.4600 4_555 no
H2C Cl2 2.587(7) 1_554 no
H2D H26B 2.4400 3_554 no
H2D Cl1 2.499(6) 3_554 no
H2D C26B 3.07(3) 3_554 no
H3A1 H1A2 2.5300 . no
H3A1 C26A 2.7300 . no
H3A1 H26A 2.1900 . no
H3A1 H24B 2.4600 2_554 no
H3A2 O4A 2.2300 . no
H4A H2C 2.4600 4_455 no
H4A Cl2 2.2300 4_454 no
H4A H1A1 2.6000 4_455 no
H4B Cl2 2.2300 4_555 no
H5A1 Cl1 3.0600 4_455 no
H5A1 N4A 2.7800 . no
H5A1 H1A2 2.5000 4_455 no
H5A2 H7A1 2.5600 . no
H5A2 C21A 2.8900 4_455 no
H5A2 C22A 2.9300 4_455 no
H5A2 C23A 3.0300 4_455 no
H5A2 C24A 3.0700 4_455 no
H5A2 C25A 3.0100 4_455 no
H5A2 C26A 2.9200 4_455 no
H5A2 N4A 2.7100 . no
H6A1 H10A 2.5500 . no
H7A1 H5A2 2.5600 . no
H9A H2A 2.4500 . no
H9A Cl2 2.9600 1_554 no
H9B H2B 2.4500 . no
H9B Cl2 2.9500 . no
H10A H1A2 2.3800 . no
H10A H6A1 2.5500 . no
H10A Cl1 2.8500 . no
H10B H3B2 2.5900 . no
H10B Cl1 2.8600 . no
H10B H1B1 2.4000 . no
H10B H6B2 2.5600 . no
H8A1 C8B 2.9800 . no
H8A1 H1A2 2.4500 . no
H8A1 H8B2 2.1100 . no
H8A2 H1A1 2.4400 . no
H8A2 O4A 2.8800 4_555 no
H8A2 N4A 2.9300 4_555 no
H1B1 C4B 3.0800 . no
H1B1 H3B2 2.5200 . no
H1B1 Cl1 2.3200 . no
H1B1 H5B1 2.4600 4_455 no
H1B1 H8B2 2.4500 . no
H1B1 H10B 2.4000 . no
H1B2 H8B1 2.4500 . no
H1B2 N4B 2.1800 4_455 no
H1B2 C5B 3.0600 4_455 no
H1B2 C22B 2.9500 . no
H1B2 H5B1 2.5800 4_455 no
H3B1 O4B 2.2300 . no
H3B2 O1 2.8800 3_545 no
H3B2 H1B1 2.5200 . no
H3B2 C26B 2.7600 . no
H3B2 H10B 2.5900 . no
H3B2 H26B 2.2000 . no
H5B1 Cl1 2.9600 4_555 no
H5B1 N1B 2.9400 4_555 no
H5B1 N4B 2.7900 . no
H5B1 H1B1 2.4600 4_555 no
H5B1 H1B2 2.5800 4_555 no
H5B2 N4B 2.6900 . no
H5B2 H7B2 2.5800 . no
H5B2 C21B 2.9200 4_555 no
H5B2 C22B 2.9200 4_555 no
H5B2 C23B 3.0800 4_555 no
H5B2 C26B 3.0700 4_555 no
H6B2 H10B 2.5600 . no
H6B2 H8B2 2.5900 . no
H7B2 H5B2 2.5800 . no
H22A H2B 2.3500 1_554 no
H22A H2A 2.3200 . no
H22B Cl2 3.0500 . no
H22B H2A 2.4100 1_556 no
H22B H2B 2.3600 . no
H8B1 H1B2 2.4500 . no
H8B1 C25A 2.9200 3_555 no
H23A O4B 2.6700 1_554 no
H23B O2 2.8000 4_456 no
H23B O4A 2.5000 1_556 no
H8B2 H8A1 2.1100 . no
H8B2 H6B2 2.5900 . no
H8B2 H1B1 2.4500 . no
H8B2 C8A 3.0200 . no
H24A O1 2.7300 4_555 no
H24B O2 2.5600 4_456 no
H24B H3A1 2.4600 2_555 no
H25A O4B 2.4700 2_654 no
H25B C3A 3.0900 2_555 no
H25B O4A 2.4700 2_555 no
H26A H3A1 2.1900 . no
H26A O2 2.8600 3_545 no
H26A C3A 2.7600 . no
H26A Cl1 3.1100 . no
H26B C3B 2.7200 . no
H26B H3B2 2.2000 . no
H26B H1B 2.3400 3_545 no
H26B H2D 2.4400 3_545 no
H26B O1 2.6600 3_545 no

loop_
_geom_hbond_atom_site_label_D
_geom_hbond_atom_site_label_H
_geom_hbond_atom_site_label_A
_geom_hbond_site_symmetry_A
_geom_hbond_distance_DH
_geom_hbond_distance_HA
_geom_hbond_distance_DA
_geom_hbond_angle_DHA
_geom_hbond_publ_flag
N1A H1A1 N4A 4_555 0.90 2.08 2.9812(16) 174 yes
O1 H1A Cl2 1_554 0.857(6) 2.587(3) 3.410(2) 161.3(7) yes
O1 H1B Cl1 3_554 0.854(4) 2.498(4) 3.310(2) 159.1(6) yes
N1A H1A2 Cl1 . 0.90 2.32 3.2011(14) 168 yes
O4A H4A Cl2 4_454 0.82 2.23 3.0245(14) 163 yes
O4B H4B Cl2 4_555 0.82 2.23 3.0464(13) 173 yes
N1B H1B1 Cl1 . 0.90 2.32 3.2013(15) 168 yes
N1B H1B2 N4B 4_455 0.90 2.18 3.0774(18) 173 yes
C2B H2B Cl2 . 0.98 2.79 3.6194(17) 143 yes
C3A H3A2 O4A . 0.97 2.23 2.671(2) 107 yes
C3B H3B1 O4B . 0.97 2.23 2.669(2) 106 yes
C23B H23B O4A 1_556 0.93 2.50 3.393(3) 161 yes
C25A H25A O4B 2_654 0.93 2.47 3.355(2) 160 yes
C25B H25B O4A 2_555 0.93 2.47 3.398(2) 172 yes
O2 H2C Cl2 1_554 0.842(6) 2.587(3) 3.261(2) 137.9(7) yes
O2 H2D Cl1 3_554 0.840(4) 2.498(4) 3.162(2) 136.6(6) yes

loop_
_geom_torsion_atom_site_label_1
_geom_torsion_atom_site_label_2
_geom_torsion_atom_site_label_3
_geom_torsion_atom_site_label_4
_geom_torsion
_geom_torsion_publ_flag
C9A N1A C2A C3A -58.84(16) no
C9A N1A C2A C21A 174.71(12) no
C2A N1A C9A C8A -173.23(13) no
C2A N1A C9A C10A 63.05(16) no
O4A N4A C4A C3A 0.9(2) no
O4A N4A C4A C10A 179.48(13) no
C9B N1B C2B C3B -59.89(16) no
C9B N1B C2B C21B 173.23(13) no
C2B N1B C9B C8B -174.93(13) no
C2B N1B C9B C10B 62.15(16) no
O4B N4B C4B C3B 0.7(2) no
O4B N4B C4B C10B 176.86(13) no
C3A C2A C21A C26A -40.8(2) no
C21A C2A C3A C4A 175.02(14) no
N1A C2A C21A C22A -95.33(17) no
N1A C2A C3A C4A 51.65(17) no
C3A C2A C21A C22A 142.23(16) no
N1A C2A C21A C26A 81.69(18) no
C2A C3A C4A N4A 125.11(17) no
C2A C3A C4A C10A -53.58(19) no
N4A C4A C10A C5A 1.0(2) no
C3A C4A C10A C9A 55.82(18) no
N4A C4A C10A C9A -122.96(15) no
C3A C4A C10A C5A 179.74(14) no
C6A C5A C10A C9A -54.96(19) no
C10A C5A C6A C7A 57.8(2) no
C6A C5A C10A C4A -177.73(15) no
C5A C6A C7A C8A -57.1(2) no
C6A C7A C8A C9A 54.7(2) no
C7A C8A C9A N1A -173.94(14) no
C7A C8A C9A C10A -53.20(19) no
C8A C9A C10A C5A 53.22(18) no
C8A C9A C10A C4A -179.52(13) no
N1A C9A C10A C4A -57.94(16) no
N1A C9A C10A C5A 174.81(13) no
C2A C21A C22A C23A 177.89(17) no
C22A C21A C26A C25A -0.1(3) no
C26A C21A C22A C23A 0.8(3) no
C2A C21A C26A C25A -177.11(16) no
C21A C22A C23A C24A -0.6(3) no
C22A C23A C24A C25A -0.2(3) no
C23A C24A C25A C26A 0.9(3) no
C24A C25A C26A C21A -0.8(3) no
N1B C2B C3B C4B 53.73(17) no
C21B C2B C3B C4B 176.97(14) no
N1B C2B C21B C22B -86.26(19) no
N1B C2B C21B C26B 90.68(19) no
C3B C2B C21B C22B 150.90(16) no
C3B C2B C21B C26B -32.2(2) no
C2B C3B C4B N4B 120.99(18) no
C2B C3B C4B C10B -55.31(19) no
N4B C4B C10B C5B 4.0(2) no
N4B C4B C10B C9B -120.09(16) no
C3B C4B C10B C5B -179.41(15) no
C3B C4B C10B C9B 56.50(18) no
C10B C5B C6B C7B 57.0(2) no
C6B C5B C10B C4B -177.83(15) no
C6B C5B C10B C9B -54.8(2) no
C5B C6B C7B C8B -56.7(2) no
C6B C7B C8B C9B 55.5(2) no
C7B C8B C9B N1B -175.11(14) no
C7B C8B C9B C10B -54.77(19) no
N1B C9B C10B C4B -57.15(16) no
N1B C9B C10B C5B 175.05(13) no
C8B C9B C10B C4B -178.09(13) no
C8B C9B C10B C5B 54.11(18) no
C2B C21B C22B C23B 177.23(17) no
C26B C21B C22B C23B 0.2(3) no
C2B C21B C26B C25B -177.51(18) no
C22B C21B C26B C25B -0.6(3) no
C21B C22B C23B C24B 0.4(3) no
C22B C23B C24B C25B -0.6(3) no
C23B C24B C25B C26B 0.2(3) no
C24B C25B C26B C21B 0.4(3) no
